data_2004651
loop_
_publ_author_name
'Sardone, N.'
'Seresini, P.'
'Zecchi, G.'

_publ_section_title
;
 Tricarbonyl(\h^6^-1-tetralol)chromium
;
_journal_issue 3
_journal_name_full 'Acta Crystallographica Section C'
_journal_page_first 613
_journal_page_last 615
_journal_paper_doi 10.1107/S0108270195012856
_journal_volume 52
_journal_year 1996
_chemical_formula_iupac '[Cr (C O)3 (C10 H12 O)]'
_chemical_formula_structural 'Cr (CO)3 C10 H12 O'
_chemical_formula_sum 'C13 H12 Cr O4'
_chemical_formula_weight 284.23
_chemical_name_systematic
;
Tricarbonyl(\h^6^-1-tetralol)chromium
;
_space_group_IT_number 14
_space_group_name_Hall '-P 2yn'
_space_group_name_H-M_alt 'P 1 21/n 1'
_symmetry_cell_setting monoclinic
_symmetry_space_group_name_Hall '-P 2yn'
_symmetry_space_group_name_H-M 'P 1 21/n 1'
_cell_angle_alpha 90.00(0)
_cell_angle_beta 91.60(1)
_cell_angle_gamma 90.00(0)
_cell_formula_units_Z 8
_cell_length_a 14.342(1)
_cell_length_b 7.7990(8)
_cell_length_c 21.592(2)
_cell_measurement_reflns_used 25
_cell_measurement_temperature 293(2)
_cell_measurement_theta_max 40
_cell_measurement_theta_min 35
_cell_volume 2414.2(4)
_computing_data_collection 'CAD4 Software (Enraf-Nonius, 1989)'
_computing_data_reduction 'SDP (B. A. Frenz & Associates, 1985)'
_computing_molecular_graphics ' ORTEPII (Johnson, 1976)'
_computing_publication_material ' PARST (Nardelli, 1983)'
_computing_structure_refinement 'MolEN (Fair, 1990)'
_computing_structure_solution ' MULTAN80 (Main et al., 1980)'
_diffrn_ambient_temperature 293(2)
_diffrn_measurement_device 'Enraf Nonius CAD4'
_diffrn_measurement_method \w-2\q
_diffrn_radiation_monochromator graphite
_diffrn_radiation_source 'fine focus X-ray tube'
_diffrn_radiation_type CuK\a
_diffrn_radiation_wavelength 1.54184
_diffrn_reflns_av_R_equivalents 0.014
_diffrn_reflns_limit_h_max 17
_diffrn_reflns_limit_h_min 0
_diffrn_reflns_limit_k_max 9
_diffrn_reflns_limit_k_min -3
_diffrn_reflns_limit_l_max 26
_diffrn_reflns_limit_l_min -26
_diffrn_reflns_number 6468
_diffrn_reflns_reduction_process
;
......
;
_diffrn_reflns_theta_max 70
_diffrn_reflns_theta_min 2
_diffrn_standards_decay_% 2.2
_diffrn_standards_interval_count 300
_diffrn_standards_interval_time 120
_diffrn_standards_number 3
_exptl_absorpt_coefficient_mu 7.850
_exptl_absorpt_correction_T_max 0.997
_exptl_absorpt_correction_T_min 0.778
_exptl_absorpt_correction_type '\y scans (North, Phillips & Matthews, 1968)'
_exptl_crystal_colour yellow
_exptl_crystal_density_diffrn 1.5640
_exptl_crystal_density_meas ?
_exptl_crystal_density_method none
_exptl_crystal_description
;
   prism
;
_exptl_crystal_F_000 1168.0
_exptl_crystal_size_max 0.6
_exptl_crystal_size_mid 0.4
_exptl_crystal_size_min 0.4
_refine_diff_density_max 0.31
_refine_diff_density_min -0.25
_refine_ls_extinction_method none
_refine_ls_goodness_of_fit_obs 1.070
_refine_ls_hydrogen_treatment refall
_refine_ls_matrix_type full
_refine_ls_number_parameters 421
_refine_ls_number_reflns 3712
_refine_ls_R_factor_all 0.04
_refine_ls_R_factor_obs 0.034
_refine_ls_shift/esd_max 0.02
_refine_ls_structure_factor_coef F
_refine_ls_weighting_scheme unit
_refine_ls_wR_factor_obs 0.034
_reflns_number_observed 3712
_reflns_number_total 4360
_reflns_observed_criterion I>3\sI
_cod_data_source_file na1200.cif
_cod_data_source_block cgs-sar
_cod_depositor_comments
;
The following automatic conversions were performed:

'_exptl_crystal_density_meas' value 'none' was changed to '?' - the
value is perceived as not measured.

Automatic conversion script
Id: cif_fix_values 3008 2015-01-20 13:52:24Z robertas 
;
_cod_original_sg_symbol_H-M 'P 21/n'
_cod_database_code 2004651

loop_
_space_group_symop_id
_space_group_symop_operation_xyz
1 x,y,z
2 -x+1/2,y+1/2,-z+1/2
3 -x,-y,-z
4 x+1/2,-y+1/2,z+1/2

loop_
_atom_site_aniso_label
_atom_site_aniso_U_11
_atom_site_aniso_U_22
_atom_site_aniso_U_33
_atom_site_aniso_U_12
_atom_site_aniso_U_13
_atom_site_aniso_U_23
Cr .0395(2) .0376(2) .0352(2) -.0040(2) .0066(2) -.0017(2)
O1 .1105(18) .0613(15) .133(2) .0066(15) .0572(15) -.0270(15)
O2 .0778(14) .0589(13) .0627(12) .0116(12) .0243(11) .0220(11)
O3 .0603(13) .0868(17) .0926(17) -.0147(13) -.0191(13) -.0153(15)
O4 .0589(11) .0514(12) .0413(10) -.0018(10) .0048(9) -.0032(9)
C1 .0604(17) .0530(19) .0684(18) -.0046(16) .0265(14) -.0088(16)
C2 .0415(13) .0364(15) .0487(14) .0039(12) .0091(12) .0008(13)
C3 .0567(17) .0467(17) .0485(15) -.0040(15) -.0031(14) -.0052(14)
C4 .0507(15) .0346(15) .0465(14) -.0002(13) -.0015(13) -.0011(13)
C5 .0507(17) .065(2) .071(2) .0125(16) -.0054(16) -.0066(18)
C6 .080(2) .066(2) .098(3) .0223(19) -.030(2) .006(2)
C7 .104(3) .057(2) .0581(18) .004(2) -.0237(18) .0170(17)
C8 .0700(18) .0380(15) .0443(14) -.0089(15) -.0010(14) .0102(13)
C9 .0466(13) .0331(14) .0390(13) -.0064(12) .0014(11) .0022(12)
C10 .0405(13) .0467(16) .0470(14) -.0104(13) .0016(12) -.0036(13)
C11 .0415(14) .0614(19) .0692(19) -.0120(15) .0145(14) -.0083(17)
C12 .0701(18) .065(2) .0634(18) -.0207(17) .0314(15) -.0054(17)
C13 .094(2) .0589(19) .0366(14) -.0201(18) .0141(15) .0047(15)
Cr' .0315(2) .0373(2) .0369(2) .0014(2) -.0024(2) -.0024(2)
O1' .0989(18) .0599(15) .0925(17) .0200(14) -.0204(15) .0186(14)
O2' .0526(11) .0576(13) .0805(14) -.0174(10) -.0162(11) .0092(12)
O3' .0824(15) .0688(15) .0517(12) .0087(13) .0162(11) -.0041(12)
O4' .0360(9) .0514(11) .0539(11) .0029(9) -.0007(8) -.0001(10)
C1' .0515(16) .0515(18) .0550(17) .0038(15) -.0089(14) .0012(15)
C2' .0420(13) .0418(15) .0423(14) .0023(12) -.0030(12) .0031(13)
C3' .0446(14) .0389(15) .0469(14) .0038(13) .0017(12) .0026(13)
C4' .0407(13) .0341(14) .0477(14) .0041(12) .0070(12) .0015(12)
C5' .0597(17) .0606(19) .0478(16) .0083(16) .0088(14) .0111(15)
C6' .084(2) .0518(19) .078(2) -.0082(18) .0305(17) .0117(17)
C7' .0506(16) .0501(18) .098(2) -.0154(15) .0258(16) .0032(18)
C8' .0369(13) .0344(15) .0684(18) -.0085(12) .0046(13) -.0106(14)
C9' .0373(12) .0316(13) .0437(13) -.0012(11) .0017(11) -.0095(11)
C10' .0447(14) .0502(16) .0363(13) .0080(13) .0004(11) -.0071(13)
C11' .0681(19) .0629(19) .0390(14) .0137(17) -.0098(14) -.0112(15)
C12' .0584(17) .063(2) .0640(18) .0070(16) -.0251(14) -.0193(16)
C13' .0334(13) .0520(18) .090(2) -.0029(14) -.0100(14) -.0220(17)

loop_
_atom_site_label
_atom_site_fract_x
_atom_site_fract_y
_atom_site_fract_z
_atom_site_U_iso_or_equiv
_atom_site_thermal_displace_type
_atom_site_calc_attached_atom
_atom_site_type_symbol
Cr .19841(3) 1.28229(6) .46006(2) .0373(1) aniso . Cr
O1 .1318(2) 1.6199(4) .5060(1) .1004(10) aniso . O
O2 .2431(2) 1.4567(3) .3419(1) .0661(7) aniso . O
O3 .3931(2) 1.3665(4) .5013(1) .0803(9) aniso . O
O4 .2615(1) 1.0156(3) .32074(9) .0505(6) aniso . O
C1 .1576(2) 1.4872(4) .4885(2) .0601(10) aniso . C
C2 .2251(2) 1.3871(4) .3872(1) .0421(8) aniso . C
C3 .3162(2) 1.3350(4) .4864(1) .0507(9) aniso . C
C4 .2690(2) .9298(4) .3788(1) .0440(9) aniso . C
C5 .3693(2) .9274(5) .4028(2) .0622(12) aniso . C
C6 .3731(3) .8359(5) .4652(2) .0818(13) aniso . C
C7 .3192(3) .9305(5) .5134(2) .0734(13) aniso . C
C8 .2296(2) 1.0099(4) .4890(1) .0508(9) aniso . C
C9 .2059(2) 1.0116(4) .4250(1) .0396(8) aniso . C
C10 .1208(2) 1.0877(4) .4057(1) .0447(8) aniso . C
C11 .0595(2) 1.1590(4) .4476(2) .0571(10) aniso . C
C12 .0847(2) 1.1596(5) .5105(2) .0654(11) aniso . C
C13 .1677(3) 1.0867(5) .5311(1) .0630(11) aniso . C
Cr' -.06294(3) 1.02289(6) .21045(2) .0353(1) aniso . Cr
O1' -.1369(2) 1.3580(3) .1636(1) .0842(10) aniso . O
O2' .1150(1) 1.2058(3) .2418(1) .0639(7) aniso . O
O3' -.1245(2) 1.1179(3) .3366(1) .0674(8) aniso . O
O4' .1511(1) .7647(3) .25702(9) .0471(6) aniso . O
C1' -.1087(2) 1.2280(4) .1815(1) .0529(10) aniso . C
C2' .0470(2) 1.1332(4) .2295(1) .0421(8) aniso . C
C3' -.1011(2) 1.0805(4) .2869(1) .0435(9) aniso . C
C4' .0650(2) .6753(4) .2605(1) .0407(8) aniso . C
C5' .0314(2) .6712(4) .3264(1) .0559(10) aniso . C
C6' -.0611(3) .5766(5) .3276(2) .0707(12) aniso . C
C7' -.1362(2) .6714(4) .2907(2) .0657(12) aniso . C
C8' -.1031(2) .7503(4) .2314(1) .0465(9) aniso . C
C9' -.0077(2) .7531(3) .2171(1) .0375(8) aniso . C
C10' .0187(2) .8294(4) .1607(1) .0437(9) aniso . C
C11' -.0476(2) .8973(5) .1190(1) .0569(10) aniso . C
C12' -.1417(2) .8976(5) .1341(2) .0624(11) aniso . C
C13' -.1690(2) .8237(4) .1890(2) .0587(11) aniso . C
H4 .2485(23) .8098(47) .3758(16) .030(11) iso C4 H
H4O .2316(23) .9572(47) .2982(15) .058(11) iso O4 H
H5A .4052(23) .8608(47) .3731(15) .050(11) iso C5 H
H5B .3906(23) 1.0632(47) .4076(16) .040(11) iso C5 H
H6A .4318(23) .8203(47) .4761(16) .063(11) iso C6 H
H6B .3374(23) .7092(47) .4599(15) .069(11) iso C6 H
H7B .2953(24) .8517(47) .5498(16) .062(11) iso C7 H
H7A .3537(24) 1.0165(47) .5369(16) .055(11) iso C7 H
H10 .1084(23) 1.0983(47) .3616(15) .033(11) iso C10 H
H11 .0016(23) 1.2092(47) .4340(15) .048(11) iso C11 H
H12 .0443(23) 1.2171(47) .5393(15) .051(11) iso C12 H
H13 .1895(23) 1.0842(47) .5747(15) .061(11) iso C13 H
H4' .0750(23) .5540(47) .2481(16) .025(11) iso C4' H
H4O' .1810(23) .7024(47) .2342(16) .062(11) iso O4' H
H5'B .0777(23) .6143(47) .3500(16) .038(11) iso C5' H
H5'A .0211(23) .7954(47) .3432(16) .038(11) iso C5' H
H6'B -.0798(23) .5592(46) .3735(15) .051(11) iso C6' H
H6'A -.0559(23) .4684(47) .3062(16) .052(11) iso C6' H
H7'B -.1873(23) .6020(48) .2784(16) .059(11) iso C7' H
H7'A -.1649(23) .7635(47) .3193(16) .049(11) iso C7' H
H10' .0837(23) .8384(46) .1517(16) .023(11) iso C10' H
H11' -.0313(23) .9558(47) .0854(15) .046(11) iso C11' H
H12' -.1847(23) .9507(47) .1040(15) .055(11) iso C12' H
H13' -.2287(23) .8270(47) .2002(15) .041(11) iso C13' H

loop_
_atom_type_symbol
_atom_type_description
_atom_type_scat_source
_atom_type_scat_dispersion_real
_atom_type_scat_dispersion_imag
Cr Chromium 'IntTabIV  Tables 2.2A, 2.3.1' -.198 2.443
O Oxygen 'IntTabIV  Tables 2.2A, 2.3.1' .047 .032
C Carbon 'IntTabIV  Tables 2.2A, 2.3.1' .017 .009
H Hydrogen 'IntTabIV  Table 2.2C' .000 .000

loop_
_geom_angle_atom_site_label_1
_geom_angle_atom_site_label_2
_geom_angle_atom_site_label_3
_geom_angle
_geom_angle_publ_flag
C12 Cr C13 36.40(10) yes
C11 Cr C13 65.80(10) yes
C11 Cr C12 36.70(10) yes
C10 Cr C13 77.70(10) yes
C10 Cr C12 66.10(10) yes
C10 Cr C11 36.80(10) yes
C9 Cr C13 66.30(10) yes
C9 Cr C12 78.60(10) yes
C9 Cr C11 66.70(10) yes
C9 Cr C10 37.00(10) yes
C8 Cr C13 37.00(10) yes
C8 Cr C12 66.30(10) yes
C8 Cr C11 78.20(10) yes
C8 Cr C10 65.90(10) yes
C8 Cr C9 36.60(10) yes
C3 Cr C13 98.10(10) yes
C3 Cr C12 129.70(10) yes
C3 Cr C11 163.70(10) yes
C3 Cr C10 140.90(10) yes
C3 Cr C9 105.40(10) yes
C3 Cr C8 87.20(10) yes
C2 Cr C13 163.00(10) yes
C2 Cr C12 142.90(10) yes
C2 Cr C11 107.40(10) yes
C2 Cr C10 87.90(10) yes
C2 Cr C9 96.80(10) yes
C2 Cr C8 128.10(10) yes
C2 Cr C3 87.30(10) yes
C1 Cr C13 107.40(10) yes
C1 Cr C12 88.00(10) yes
C1 Cr C11 97.20(10) yes
C1 Cr C10 128.60(10) yes
C1 Cr C9 163.80(10) yes
C1 Cr C8 143.00(10) yes
C1 Cr C3 90.10(10) yes
C1 Cr C2 88.60(10) yes
C4 O4 H4O 107(3) no
Cr C1 O1 179.0(3) yes
Cr C2 O2 178.3(3) yes
Cr C3 O3 177.5(3) yes
O4 C4 H4 112(2) no
O4 C4 C9 110.7(2) yes
O4 C4 C5 110.8(2) yes
C9 C4 H4 105(2) no
C5 C4 H4 107(2) no
C5 C4 C9 111.1(2) yes
C4 C5 H5B 106(2) no
C4 C5 H5A 107(2) no
C4 C5 C6 108.6(3) yes
H5A C5 H5B 115(3) no
C6 C5 H5B 111(2) no
C6 C5 H5A 109(2) no
C5 C6 H6B 108(2) no
C5 C6 H6A 108(2) no
C5 C6 C7 112.1(3) yes
H6A C6 H6B 110(3) no
C7 C6 H6B 105(2) no
C7 C6 H6A 113(2) no
C6 C7 H7A 116(2) no
C6 C7 H7B 114(2) no
C6 C7 C8 114.1(3) yes
H7B C7 H7A 101(3) no
C8 C7 H7A 108(2) no
C8 C7 H7B 102(2) no
Cr C8 C7 130.1(2) yes
C7 C8 C13 119.4(3) yes
C7 C8 C9 121.6(3) yes
Cr C8 C13 70.0(2) yes
Cr C8 C9 71.3(2) yes
C9 C8 C13 119.0(3) no
C4 C9 C8 120.8(3) yes
Cr C9 C8 72.1(2) yes
Cr C9 C4 131.0(2) yes
C8 C9 C10 118.4(3) no
C4 C9 C10 120.8(2) yes
Cr C9 C10 69.8(2) yes
Cr C10 C9 73.2(2) yes
C9 C10 H10 118(2) no
C9 C10 C11 122.0(3) no
Cr C10 H10 123(2) no
Cr C10 C11 72.4(2) yes
C11 C10 H10 120(2) no
Cr C11 C10 70.9(2) yes
C10 C11 H11 121(2) no
C10 C11 C12 118.9(3) no
Cr C11 H11 129(2) no
Cr C11 C12 71.0(2) yes
C12 C11 H11 120(2) no
Cr C12 C11 72.2(2) yes
C11 C12 H12 119(2) no
C11 C12 C13 120.6(3) no
Cr C12 H12 125(2) no
Cr C12 C13 72.2(2) yes
C13 C12 H12 121(2) no
C8 C13 C12 121.1(3) no
Cr C13 C12 71.4(2) yes
Cr C13 C8 73.0(2) yes
C12 C13 H13 124(2) no
C8 C13 H13 115(2) no
Cr C13 H13 128(2) no
C12' Cr' C13' 36.50(10) yes
C11' Cr' C13' 65.70(10) yes
C11' Cr' C12' 36.80(10) yes
C10' Cr' C13' 77.80(10) yes
C10' Cr' C12' 66.40(10) yes
C10' Cr' C11' 36.70(10) yes
C9' Cr' C13' 66.20(10) yes
C9' Cr' C12' 78.80(10) yes
C9' Cr' C11' 66.50(10) yes
C9' Cr' C10' 37.00(10) yes
C8' Cr' C13' 37.00(10) yes
C8' Cr' C12' 66.60(10) yes
C8' Cr' C11' 78.10(10) yes
C8' Cr' C10' 66.10(10) yes
C8' Cr' C9' 36.50(10) yes
C3' Cr' C13' 98.20(10) yes
C3' Cr' C12' 129.20(10) yes
C3' Cr' C11' 163.80(10) yes
C3' Cr' C10' 142.30(10) yes
C3' Cr' C9' 106.80(10) yes
C3' Cr' C8' 88.00(10) yes
C2' Cr' C13' 163.30(10) yes
C2' Cr' C12' 142.80(10) yes
C2' Cr' C11' 107.50(10) yes
C2' Cr' C10' 88.00(10) yes
C2' Cr' C9' 97.20(10) yes
C2' Cr' C8' 128.40(10) yes
C2' Cr' C3' 87.70(10) yes
C1' Cr' C13' 107.70(10) yes
C1' Cr' C12' 87.70(10) yes
C1' Cr' C11' 97.20(10) yes
C1' Cr' C10' 128.40(10) yes
C1' Cr' C9' 163.60(10) yes
C1' Cr' C8' 143.30(10) yes
C1' Cr' C3' 88.80(10) yes
C1' Cr' C2' 88.00(10) yes
C4' O4' H4O' 102(2) no
Cr' C1' O1' 179.3(3) yes
Cr' C2' O2' 178.4(3) yes
Cr' C3' O3' 179.1(3) yes
O4' C4' H4' 109(2) no
O4' C4' C9' 110.9(2) yes
O4' C4' C5' 111.0(2) yes
C9' C4' H4' 109(2) no
C5' C4' H4' 107(2) no
C5' C4' C9' 111.0(2) yes
C4' C5' H5'A 111(2) no
C4' C5' H5'B 106(2) no
C4' C5' C6' 109.0(3) yes
H5'B C5' H5'A 111(3) no
C6' C5' H5'A 108(2) no
C6' C5' H5'B 111(2) no
C5' C6' H6'A 110(2) no
C5' C6' H6'B 109(2) no
C5' C6' C7' 111.3(3) yes
H6'B C6' H6'A 111(3) no
C7' C6' H6'A 104(2) no
C7' C6' H6'B 111(2) no
C6' C7' H7'A 108(2) no
C6' C7' H7'B 114(2) no
C6' C7' C8' 114.1(3) yes
H7'B C7' H7'A 104(3) no
C8' C7' H7'A 111(2) no
C8' C7' H7'B 105(2) no
Cr' C8' C7' 130.1(2) yes
C7' C8' C13' 119.5(3) yes
C7' C8' C9' 121.6(3) yes
Cr' C8' C13' 70.0(2) yes
Cr' C8' C9' 71.7(2) yes
C9' C8' C13' 118.9(3) no
C4' C9' C8' 121.0(2) yes
Cr' C9' C8' 71.8(2) yes
Cr' C9' C4' 130.6(2) yes
C8' C9' C10' 118.7(2) no
C4' C9' C10' 120.4(2) yes
Cr' C9' C10' 69.8(2) yes
Cr' C10' C9' 73.2(2) yes
C9' C10' H10' 119(2) no
C9' C10' C11' 121.4(3) no
Cr' C10' H10' 125(2) no
Cr' C10' C11' 72.2(2) yes
C11' C10' H10' 119(2) no
Cr' C11' C10' 71.1(2) yes
C10' C11' H11' 122(2) no
C10' C11' C12' 119.7(3) no
Cr' C11' H11' 122(2) no
Cr' C11' C12' 70.8(2) yes
C12' C11' H11' 118(2) no
Cr' C12' C11' 72.3(2) yes
C11' C12' H12' 116(2) no
C11' C12' C13' 119.8(3) no
Cr' C12' H12' 128(2) no
Cr' C12' C13' 72.2(2) yes
C13' C12' H12' 124(2) no
C8' C13' C12' 121.5(3) no
Cr' C13' C12' 71.2(2) yes
Cr' C13' C8' 72.9(2) yes
C12' C13' H13' 121(2) no
C8' C13' H13' 118(2) no
Cr' C13' H13' 125(2) no

loop_
_geom_bond_atom_site_label_1
_geom_bond_atom_site_label_2
_geom_bond_distance
_geom_bond_publ_flag
Cr C1 1.815(3) yes
Cr C2 1.823(3) yes
Cr C3 1.814(3) yes
Cr C8 2.256(3) yes
Cr C9 2.246(3) yes
Cr C10 2.202(3) yes
Cr C11 2.221(3) yes
Cr C12 2.205(3) yes
Cr C13 2.216(3) yes
O1 C1 1.165(4) yes
O2 C2 1.154(4) yes
O3 C3 1.167(4) yes
O4 C4 1.422(3) yes
O4 H4O .79(3) no
C4 C5 1.517(4) yes
C4 C9 1.508(4) yes
C4 H4 .98(3) no
C5 C6 1.524(5) yes
C5 H5A .98(3) no
C5 H5B 1.11(3) no
C6 C7 1.506(6) yes
C6 H6A .88(3) no
C6 H6B 1.12(3) no
C7 C8 1.509(5) yes
C7 H7B 1.06(3) no
C7 H7A .97(3) no
C8 C9 1.413(4) no
C8 C13 1.419(5) no
C9 C10 1.411(4) no
C10 C11 1.395(4) no
C10 H10 .97(3) no
C11 C12 1.395(5) no
C11 H11 .96(3) no
C12 C13 1.382(5) no
C12 H12 .97(3) no
C13 H13 .98(3) no
Cr' C1' 1.833(3) yes
Cr' C2' 1.833(3) yes
Cr' C3' 1.811(3) yes
Cr' C8' 2.252(3) yes
Cr' C9' 2.251(3) yes
Cr' C10' 2.207(3) yes
Cr' C11' 2.220(3) yes
Cr' C12' 2.201(3) yes
Cr' C13' 2.214(3) yes
O1' C1' 1.154(4) yes
O2' C2' 1.152(4) yes
O3' C3' 1.169(4) yes
O4' C4' 1.421(3) yes
O4' H4O' .82(3) no
C4' C5' 1.517(4) yes
C4' C9' 1.510(4) yes
C4' H4' .99(3) no
C5' C6' 1.519(5) yes
C5' H5'B .94(3) no
C5' H5'A 1.05(3) no
C6' C7' 1.515(5) yes
C6' H6'B 1.04(3) no
C6' H6'A .97(3) no
C7' C8' 1.509(5) yes
C7' H7'B .94(3) no
C7' H7'A 1.04(3) no
C8' C9' 1.411(4) no
C8' C13' 1.418(4) no
C9' C10' 1.416(4) no
C10' C11' 1.395(4) no
C10' H10' .96(3) no
C11' C12' 1.397(5) no
C11' H11' .89(3) no
C12' C13' 1.385(5) no
C12' H12' .98(3) no
C13' H13' .90(3) no

loop_
_geom_contact_atom_site_label_1
_geom_contact_atom_site_label_2
_geom_contact_distance
Cr O1 2.980(3)
Cr O2 2.976(2)
Cr O3 2.980(2)
O4 C10 2.821(4)
O4 O4' 2.848(3)
C1 C2 2.540(4)
C1 C3 2.568(4)
C1 C12 2.806(5)
C2 C3 2.510(4)
C2 C10 2.808(4)
C3 C8 2.825(4)
C4 C7 2.976(5)
C4 C8 2.540(4)
C4 C10 2.538(4)
C5 C7 2.513(5)
C5 C8 2.848(5)
C6 C8 2.530(5)
C6 C9 2.874(5)
C7 C9 2.551(5)
C7 C13 2.529(5)
C8 C11 2.824(4)
C9 C12 2.818(4)
C10 C13 2.772(4)
Cr' O1' 2.987(3)
Cr' O2' 2.985(2)
Cr' O3' 2.980(2)
O4' C10' 2.822(3)
C1' C2' 2.546(4)
C1' C3' 2.550(4)
C1' C12' 2.808(5)
C2' C3' 2.524(4)
C2' C10' 2.819(4)
C3' C8' 2.841(4)
C4' C7' 2.977(4)
C4' C8' 2.542(4)
C4' C10' 2.539(4)
C5' C7' 2.505(4)
C5' C8' 2.844(4)
C6' C8' 2.538(5)
C6' C9' 2.877(5)
C7' C9' 2.549(4)
C7' C13' 2.529(5)
C8' C11' 2.819(4)
C9' C12' 2.825(4)
C10' C13' 2.776(4)
